data_8102568
loop_
_publ_author_name
'Chang-Mei Wei'
'Ming Ji'
'San-Jun Zhi'
'Dong Ke'
'Wei-Feng Wan'

_publ_section_title
;
 Crystal structure of 4-fluorophenylguanidinium methanesulfonate,
 [C7H9FN3][CH3SO3]
;
_journal_issue 4
_journal_name_full 'Zeitschrift f\"ur Kristallographie - New Crystal Structures'
_journal_page_first 519
_journal_volume 224
_journal_year 2009
_chemical_formula_moiety 'C7 H9 F N3, C H3 O3 S'
_chemical_formula_sum 'C8 H12 F N3 O3 S'
_chemical_formula_weight 249.28
_chemical_name_systematic
; 
4-fluoro-phenylguanidinium methanesulfonic acid 
;
_space_group_IT_number 14
_symmetry_cell_setting monoclinic
_symmetry_space_group_name_Hall '-P 2ybc'
_symmetry_space_group_name_H-M 'P 1 21/c 1'
_atom_sites_solution_hydrogens geom
_atom_sites_solution_primary direct
_atom_sites_solution_secondary difmap
_audit_creation_method SHELXL-97
_cell_angle_alpha 90.00
_cell_angle_beta 99.232(7)
_cell_angle_gamma 90.00
_cell_formula_units_Z 4
_cell_length_a 5.9671(11)
_cell_length_b 13.460(2)
_cell_length_c 14.275(2)
_cell_measurement_reflns_used 25
_cell_measurement_temperature 296(2)
_cell_measurement_theta_max 13
_cell_measurement_theta_min 10
_cell_volume 1131.7(3)
_computing_cell_refinement 'SMART APEX II'
_computing_data_collection 'SMART APEX II(Bruker, 2005)'
_computing_data_reduction 'SMART APEX II'
_computing_molecular_graphics SHELXTL
_computing_publication_material SHELXTL
_computing_structure_refinement SHELXTL
_computing_structure_solution 'SHELXTL (Bruker, 2000)'
_diffrn_ambient_temperature 296(2)
_diffrn_measured_fraction_theta_full 0.995
_diffrn_measured_fraction_theta_max 0.995
_diffrn_measurement_device_type 'Siemens P4'
_diffrn_measurement_method '2\q/\w scans'
_diffrn_radiation_monochromator graphite
_diffrn_radiation_source 'fine-focus sealed tube'
_diffrn_radiation_type MoK\a
_diffrn_radiation_wavelength 0.71073
_diffrn_reflns_av_R_equivalents 0.0288
_diffrn_reflns_av_sigmaI/netI 0.0196
_diffrn_reflns_limit_h_max 4
_diffrn_reflns_limit_h_min -7
_diffrn_reflns_limit_k_max 16
_diffrn_reflns_limit_k_min -16
_diffrn_reflns_limit_l_max 17
_diffrn_reflns_limit_l_min -17
_diffrn_reflns_number 9672
_diffrn_reflns_theta_full 25.99
_diffrn_reflns_theta_max 25.99
_diffrn_reflns_theta_min 2.09
_diffrn_standards_interval_count 97
_diffrn_standards_interval_time 120
_diffrn_standards_number 3
_exptl_absorpt_coefficient_mu 0.297
_exptl_absorpt_correction_T_max 0.9434
_exptl_absorpt_correction_T_min 0.8911
_exptl_absorpt_correction_type psi-scan
_exptl_absorpt_process_details 'XPREP (Bruker; 2000)'
_exptl_crystal_colour colorless
_exptl_crystal_density_diffrn 1.463
_exptl_crystal_density_method 'not measured'
_exptl_crystal_description prismlike
_exptl_crystal_F_000 520
_exptl_crystal_size_max 0.40
_exptl_crystal_size_mid 0.30
_exptl_crystal_size_min 0.30
_refine_diff_density_max 0.470
_refine_diff_density_min -0.527
_refine_diff_density_rms 0.091
_refine_ls_extinction_method none
_refine_ls_goodness_of_fit_ref 1.094
_refine_ls_hydrogen_treatment constr
_refine_ls_matrix_type full
_refine_ls_number_parameters 145
_refine_ls_number_reflns 2215
_refine_ls_number_restraints 0
_refine_ls_restrained_S_all 1.094
_refine_ls_R_factor_all 0.0566
_refine_ls_R_factor_gt 0.0510
_refine_ls_shift/su_max 0.000
_refine_ls_shift/su_mean 0.000
_refine_ls_structure_factor_coef Fsqd
_refine_ls_weighting_details 'calc w=1/[\s^2^(Fo^2^)+(0.0901P)^2^+0.3574P] where P=(Fo^2^+2Fc^2^)/3'
_refine_ls_weighting_scheme calc
_refine_ls_wR_factor_gt 0.1455
_refine_ls_wR_factor_ref 0.1511
_reflns_number_gt 1950
_reflns_number_total 2215
_reflns_threshold_expression >2sigma(I)
_cod_data_source_file 1267-2784.cff
_cod_data_source_block 1
_cod_depositor_comments
;
The following automatic conversions were performed:
'_symmetry_cell_setting' value 'Monoclinic' changed to 'monoclinic'
according to '/home/saulius/struct/CIF-dictionaries/cif_core.dic'
dictionary named 'cif_core.dic' version 2.4.1 from 2010-06-29.

Automatic conversion script
Id: cif_fix_enum 1555 2011-01-17 13:19:09Z saulius 
;
_cod_original_sg_symbol_H-M 'P 21/c '
_cod_database_code 8102568

loop_
_symmetry_equiv_pos_as_xyz
'x, y, z'
'-x, y+1/2, -z+1/2'
'-x, -y, -z'
'x, -y-1/2, z-1/2'

loop_
_atom_site_label
_atom_site_type_symbol
_atom_site_fract_x
_atom_site_fract_y
_atom_site_fract_z
_atom_site_U_iso_or_equiv
_atom_site_adp_type
_atom_site_occupancy
_atom_site_symmetry_multiplicity
_atom_site_calc_flag
_atom_site_refinement_flags
_atom_site_disorder_assembly
_atom_site_disorder_group
C1 C 0.2638(4) 0.57907(15) 0.20297(14) 0.0480(5) Uani 1 1 d . . .
C2 C 0.4714(4) 0.55631(18) 0.25709(16) 0.0565(6) Uani 1 1 d . . .
H2 H 0.5204 0.5906 0.3132 0.068 Uiso 1 1 calc R . .
C3 C 0.6054(4) 0.4829(2) 0.22789(18) 0.0643(6) Uani 1 1 d . . .
H3 H 0.7442 0.4666 0.2642 0.077 Uiso 1 1 calc R . .
C4 C 0.5315(5) 0.4352(2) 0.1456(2) 0.0681(7) Uani 1 1 d . . .
C5 C 0.3274(5) 0.4555(2) 0.0906(2) 0.0797(8) Uani 1 1 d . . .
H5 H 0.2802 0.4206 0.0346 0.096 Uiso 1 1 calc R . .
C6 C 0.1937(4) 0.5286(2) 0.11983(18) 0.0676(7) Uani 1 1 d . . .
H6 H 0.0549 0.5440 0.0831 0.081 Uiso 1 1 calc R . .
C7 C 0.0433(4) 0.65967(14) 0.31187(16) 0.0488(5) Uani 1 1 d . . .
C8 C 0.5280(5) 0.3046(3) 0.4236(2) 0.0817(8) Uani 1 1 d . . .
H8A H 0.5952 0.2716 0.4808 0.123 Uiso 1 1 d R . .
H8B H 0.6073 0.3657 0.4171 0.123 Uiso 1 1 d R . .
H8C H 0.5381 0.2626 0.3701 0.123 Uiso 1 1 d R . .
F1 F 0.6639(4) 0.36303(17) 0.11619(16) 0.1134(8) Uani 1 1 d . . .
N1 N 0.1248(4) 0.65692(14) 0.23021(13) 0.0551(5) Uani 1 1 d . . .
H1A H 0.0032 0.6605 0.1840 0.066 Uiso 1 1 d R . .
N2 N 0.0889(4) 0.58908(14) 0.37553(13) 0.0580(5) Uani 1 1 d . . .
H2A H 0.0345 0.5922 0.4277 0.070 Uiso 1 1 calc R . .
H2B H 0.1731 0.5398 0.3650 0.070 Uiso 1 1 calc R . .
N3 N -0.0863(3) 0.73556(14) 0.32812(14) 0.0588(5) Uani 1 1 d . . .
H3A H -0.1406 0.7386 0.3803 0.071 Uiso 1 1 calc R . .
H3B H -0.1163 0.7818 0.2865 0.071 Uiso 1 1 calc R . .
O1 O 0.1461(3) 0.36937(13) 0.33573(11) 0.0663(5) Uani 1 1 d . . .
O2 O 0.1334(4) 0.23995(14) 0.45062(16) 0.0845(6) Uani 1 1 d . . .
O3 O 0.2416(4) 0.40492(14) 0.50111(13) 0.0757(6) Uani 1 1 d . . .
S1 S 0.24212(9) 0.33043(4) 0.42811(4) 0.0504(2) Uani 1 1 d . . .

loop_
_atom_site_aniso_label
_atom_site_aniso_U_11
_atom_site_aniso_U_22
_atom_site_aniso_U_33
_atom_site_aniso_U_23
_atom_site_aniso_U_13
_atom_site_aniso_U_12
C1 0.0478(11) 0.0488(11) 0.0475(11) 0.0040(8) 0.0083(8) -0.0050(8)
C2 0.0468(11) 0.0680(13) 0.0529(12) -0.0076(10) 0.0023(9) -0.0116(10)
C3 0.0432(11) 0.0793(16) 0.0677(15) 0.0011(12) 0.0008(10) 0.0016(11)
C4 0.0636(15) 0.0664(14) 0.0723(16) -0.0104(12) 0.0049(12) 0.0121(11)
C5 0.0825(19) 0.0840(19) 0.0643(15) -0.0253(14) -0.0133(13) 0.0155(15)
C6 0.0614(14) 0.0782(16) 0.0565(13) -0.0083(12) -0.0106(11) 0.0117(12)
C7 0.0499(11) 0.0450(10) 0.0508(11) -0.0017(8) 0.0057(9) -0.0079(8)
C8 0.0677(17) 0.099(2) 0.0796(19) 0.0042(16) 0.0158(14) 0.0211(16)
F1 0.1033(15) 0.1177(15) 0.1135(15) -0.0337(13) 0.0006(12) 0.0523(13)
N1 0.0582(11) 0.0580(11) 0.0501(10) 0.0065(8) 0.0116(8) 0.0035(8)
N2 0.0699(12) 0.0564(11) 0.0497(10) 0.0061(8) 0.0156(9) 0.0050(9)
N3 0.0677(12) 0.0498(10) 0.0616(11) 0.0013(8) 0.0186(9) -0.0006(9)
O1 0.0812(12) 0.0684(10) 0.0471(9) 0.0030(8) 0.0037(8) 0.0142(9)
O2 0.0856(14) 0.0627(11) 0.0988(14) 0.0202(10) -0.0049(11) -0.0170(9)
O3 0.0858(13) 0.0864(13) 0.0571(10) -0.0210(9) 0.0182(9) -0.0027(10)
S1 0.0575(4) 0.0505(4) 0.0431(3) 0.00055(19) 0.0078(2) 0.0004(2)

loop_
_atom_type_symbol
_atom_type_description
_atom_type_scat_dispersion_real
_atom_type_scat_dispersion_imag
_atom_type_scat_source
C C 0.0033 0.0016 'International Tables Vol C Tables 4.2.6.8 and 6.1.1.4'
H H 0.0000 0.0000 'International Tables Vol C Tables 4.2.6.8 and 6.1.1.4'
N N 0.0061 0.0033 'International Tables Vol C Tables 4.2.6.8 and 6.1.1.4'
O O 0.0106 0.0060 'International Tables Vol C Tables 4.2.6.8 and 6.1.1.4'
F F 0.0171 0.0103 'International Tables Vol C Tables 4.2.6.8 and 6.1.1.4'
S S 0.1246 0.1234 'International Tables Vol C Tables 4.2.6.8 and 6.1.1.4'

loop_
_geom_angle_atom_site_label_1
_geom_angle_atom_site_label_2
_geom_angle_atom_site_label_3
_geom_angle
_geom_angle_site_symmetry_1
_geom_angle_site_symmetry_3
_geom_angle_publ_flag
C6 C1 C2 119.6(2) . . ?
C6 C1 N1 119.3(2) . . ?
C2 C1 N1 121.1(2) . . ?
C3 C2 C1 120.0(2) . . ?
C3 C2 H2 120.0 . . ?
C1 C2 H2 120.0 . . ?
C4 C3 C2 118.7(2) . . ?
C4 C3 H3 120.6 . . ?
C2 C3 H3 120.6 . . ?
C3 C4 F1 118.9(2) . . ?
C3 C4 C5 122.8(2) . . ?
F1 C4 C5 118.2(2) . . ?
C4 C5 C6 118.4(2) . . ?
C4 C5 H5 120.8 . . ?
C6 C5 H5 120.8 . . ?
C1 C6 C5 120.4(2) . . ?
C1 C6 H6 119.8 . . ?
C5 C6 H6 119.8 . . ?
N2 C7 N3 119.9(2) . . ?
N2 C7 N1 121.4(2) . . ?
N3 C7 N1 118.67(19) . . ?
S1 C8 H8A 109.6 . . ?
S1 C8 H8B 109.4 . . ?
H8A C8 H8B 109.5 . . ?
S1 C8 H8C 109.4 . . ?
H8A C8 H8C 109.5 . . ?
H8B C8 H8C 109.5 . . ?
C7 N1 C1 124.56(18) . . ?
C7 N1 H1A 105.9 . . ?
C1 N1 H1A 106.0 . . ?
C7 N2 H2A 120.0 . . ?
C7 N2 H2B 120.0 . . ?
H2A N2 H2B 120.0 . . ?
C7 N3 H3A 120.0 . . ?
C7 N3 H3B 120.0 . . ?
H3A N3 H3B 120.0 . . ?
O2 S1 O3 111.86(13) . . ?
O2 S1 O1 112.48(12) . . ?
O3 S1 O1 111.02(11) . . ?
O2 S1 C8 108.46(15) . . ?
O3 S1 C8 106.19(15) . . ?
O1 S1 C8 106.45(13) . . ?

loop_
_geom_bond_atom_site_label_1
_geom_bond_atom_site_label_2
_geom_bond_distance
_geom_bond_site_symmetry_2
_geom_bond_publ_flag
C1 C6 1.373(3) . ?
C1 C2 1.385(3) . ?
C1 N1 1.428(3) . ?
C2 C3 1.377(3) . ?
C2 H2 0.9300 . ?
C3 C4 1.349(4) . ?
C3 H3 0.9300 . ?
C4 F1 1.360(3) . ?
C4 C5 1.367(4) . ?
C5 C6 1.373(4) . ?
C5 H5 0.9300 . ?
C6 H6 0.9300 . ?
C7 N2 1.313(3) . ?
C7 N3 1.324(3) . ?
C7 N1 1.334(3) . ?
C8 S1 1.752(3) . ?
C8 H8A 0.9600 . ?
C8 H8B 0.9600 . ?
C8 H8C 0.9600 . ?
N1 H1A 0.9000 . ?
N2 H2A 0.8600 . ?
N2 H2B 0.8600 . ?
N3 H3A 0.8600 . ?
N3 H3B 0.8600 . ?
O1 S1 1.4490(16) . ?
O2 S1 1.4402(19) . ?
O3 S1 1.4465(17) . ?

loop_
_cod_related_entry_id
_cod_related_entry_database
_cod_related_entry_code
1 ChemSpider 30653975
